data_7002712
loop_
_publ_author_name
'Ye, Wei-Ping'
'Mu, Hong-Liang'
'Shi, Xin-Cui'
'Cheng, Yan-Xiang'
'Li, Yue-Sheng'

_publ_section_title
;
 Synthesis and characterization of the titanium complexes bearing two
 regioisomeric trifluoromethyl-containing enaminoketonato ligands and
 their behavior in ethylene polymerization
;
_journal_issue 43
_journal_name_full 'Dalton Transactions'
_journal_page_first 9452
_journal_page_last 9465
_journal_paper_doi 10.1039/b906854f
_journal_year 2009
_chemical_formula_sum 'C32 H34 Cl2 F6 N2 O2 Ti'
_chemical_formula_weight 711.38
_chemical_name_systematic
;
?
;
_space_group_IT_number 14
_symmetry_cell_setting monoclinic
_symmetry_space_group_name_Hall '-P 2ybc'
_symmetry_space_group_name_H-M 'P 1 21/c 1'
_atom_sites_solution_hydrogens geom
_atom_sites_solution_primary direct
_atom_sites_solution_secondary difmap
_audit_creation_method SHELXL-97
_cell_angle_alpha 90.00
_cell_angle_beta 94.5850(10)
_cell_angle_gamma 90.00
_cell_formula_units_Z 2
_cell_length_a 6.2203(5)
_cell_length_b 16.5443(12)
_cell_length_c 15.5413(11)
_cell_measurement_reflns_used 2208
_cell_measurement_temperature 186(2)
_cell_measurement_theta_max 24.68
_cell_measurement_theta_min 2.63
_cell_volume 1594.2(2)
_computing_cell_refinement 'Bruker SAINT'
_computing_data_collection 'Bruker APEX2'
_computing_data_reduction 'Bruker SAINT'
_computing_molecular_graphics 'Bruker SHELXTL'
_computing_publication_material 'Bruker SHELXTL'
_computing_structure_refinement 'SHELXL-97 (Sheldrick, 2008)'
_computing_structure_solution 'SHELXS-97 (Sheldrick, 2008)'
_diffrn_ambient_temperature 186(2)
_diffrn_measured_fraction_theta_full 0.997
_diffrn_measured_fraction_theta_max 0.997
_diffrn_measurement_device_type 'Bruker APEX-II CCD'
_diffrn_measurement_method '\f and \w scans'
_diffrn_radiation_monochromator graphite
_diffrn_radiation_source 'fine-focus sealed tube'
_diffrn_radiation_type MoK\a
_diffrn_radiation_wavelength 0.71073
_diffrn_reflns_av_R_equivalents 0.0604
_diffrn_reflns_av_sigmaI/netI 0.0715
_diffrn_reflns_limit_h_max 7
_diffrn_reflns_limit_h_min -7
_diffrn_reflns_limit_k_max 20
_diffrn_reflns_limit_k_min -11
_diffrn_reflns_limit_l_max 19
_diffrn_reflns_limit_l_min -18
_diffrn_reflns_number 9215
_diffrn_reflns_theta_full 26.13
_diffrn_reflns_theta_max 26.13
_diffrn_reflns_theta_min 1.80
_exptl_absorpt_coefficient_mu 0.504
_exptl_absorpt_correction_T_max 0.965
_exptl_absorpt_correction_T_min 0.947
_exptl_absorpt_correction_type multi-scan
_exptl_absorpt_process_details '(SADABS; Sheldrick, 1996)'
_exptl_crystal_colour black
_exptl_crystal_density_diffrn 1.482
_exptl_crystal_density_method 'not measured'
_exptl_crystal_description needle
_exptl_crystal_F_000 776
_exptl_crystal_size_max 0.12
_exptl_crystal_size_mid 0.09
_exptl_crystal_size_min 0.07
_refine_diff_density_max 0.332
_refine_diff_density_min -0.367
_refine_diff_density_rms 0.065
_refine_ls_extinction_method none
_refine_ls_goodness_of_fit_ref 1.024
_refine_ls_hydrogen_treatment constr
_refine_ls_matrix_type full
_refine_ls_number_parameters 205
_refine_ls_number_reflns 3176
_refine_ls_number_restraints 0
_refine_ls_restrained_S_all 1.024
_refine_ls_R_factor_all 0.0825
_refine_ls_R_factor_gt 0.0456
_refine_ls_shift/su_max 0.000
_refine_ls_shift/su_mean 0.000
_refine_ls_structure_factor_coef Fsqd
_refine_ls_weighting_details 'calc w=1/[\s^2^(Fo^2^)+(0.0200P)^2^+0.5000P] where P=(Fo^2^+2Fc^2^)/3'
_refine_ls_weighting_scheme calc
_refine_ls_wR_factor_gt 0.0752
_refine_ls_wR_factor_ref 0.0859
_reflns_number_gt 2053
_reflns_number_total 3176
_reflns_threshold_expression >2sigma(I)
_cod_data_source_file b906854f.txt
_cod_data_source_block 6d
_cod_depositor_comments
;
The following automatic conversions were performed:
'_symmetry_cell_setting' value 'Monoclinic' changed to 'monoclinic'
according to '/home/saulius/struct/CIF-dictionaries/cif_core.dic'
dictionary named 'cif_core.dic' version 2.4.1 from 2010-06-29.

Automatic conversion script
Id: cif_fix_enum 1527 2010-12-29 10:47:43Z saulius 
;
_cod_original_sg_symbol_H-M P2(1)/c
_cod_database_code 7002712

loop_
_symmetry_equiv_pos_as_xyz
'x, y, z'
'-x, y+1/2, -z+1/2'
'-x, -y, -z'
'x, -y-1/2, z-1/2'

loop_
_atom_site_label
_atom_site_type_symbol
_atom_site_fract_x
_atom_site_fract_y
_atom_site_fract_z
_atom_site_U_iso_or_equiv
_atom_site_adp_type
_atom_site_occupancy
_atom_site_symmetry_multiplicity
_atom_site_calc_flag
_atom_site_refinement_flags
_atom_site_disorder_assembly
_atom_site_disorder_group
C1 C 0.3108(4) 0.40260(16) 0.34452(16) 0.0234(6) Uani 1 1 d . . .
C2 C 0.4824(4) 0.36975(16) 0.30581(18) 0.0305(7) Uani 1 1 d . . .
H2 H 0.6077 0.4011 0.2987 0.037 Uiso 1 1 calc R . .
C3 C 0.4693(5) 0.29022(18) 0.27735(19) 0.0385(8) Uani 1 1 d . . .
H3 H 0.5863 0.2670 0.2504 0.046 Uiso 1 1 calc R . .
C4 C 0.2874(5) 0.24477(18) 0.28801(19) 0.0399(8) Uani 1 1 d . . .
H4 H 0.2782 0.1907 0.2676 0.048 Uiso 1 1 calc R . .
C5 C 0.1195(5) 0.27804(17) 0.32827(19) 0.0360(8) Uani 1 1 d . . .
H5 H -0.0052 0.2465 0.3360 0.043 Uiso 1 1 calc R . .
C6 C 0.1302(5) 0.35699(16) 0.35768(18) 0.0313(7) Uani 1 1 d . . .
H6 H 0.0152 0.3795 0.3865 0.038 Uiso 1 1 calc R . .
C7 C 0.1524(5) 0.53052(18) 0.23782(19) 0.0341(7) Uani 1 1 d . . .
C8 C 0.2454(4) 0.54617(16) 0.33061(16) 0.0240(6) Uani 1 1 d . . .
C9 C 0.2348(4) 0.62664(16) 0.35880(17) 0.0249(6) Uani 1 1 d . . .
H9 H 0.1952 0.6670 0.3170 0.030 Uiso 1 1 calc R . .
C10 C 0.2783(4) 0.65050(16) 0.44304(17) 0.0235(6) Uani 1 1 d . . .
C11 C 0.2451(4) 0.73561(15) 0.47394(17) 0.0245(6) Uani 1 1 d . . .
H11 H 0.1980 0.7314 0.5338 0.029 Uiso 1 1 calc R . .
C12 C 0.4627(4) 0.78055(16) 0.48080(19) 0.0332(7) Uani 1 1 d . . .
H12A H 0.5704 0.7491 0.5173 0.040 Uiso 1 1 calc R . .
H12B H 0.5158 0.7861 0.4227 0.040 Uiso 1 1 calc R . .
C13 C 0.4356(5) 0.86416(17) 0.5202(2) 0.0450(9) Uani 1 1 d . . .
H13A H 0.3985 0.8581 0.5806 0.054 Uiso 1 1 calc R . .
H13B H 0.5739 0.8939 0.5209 0.054 Uiso 1 1 calc R . .
C14 C 0.2599(5) 0.91283(18) 0.4696(2) 0.0474(9) Uani 1 1 d . . .
H14A H 0.2406 0.9651 0.4991 0.057 Uiso 1 1 calc R . .
H14B H 0.3048 0.9244 0.4112 0.057 Uiso 1 1 calc R . .
C15 C 0.0490(5) 0.86771(17) 0.4620(2) 0.0394(8) Uani 1 1 d . . .
H15A H -0.0594 0.8994 0.4262 0.047 Uiso 1 1 calc R . .
H15B H -0.0038 0.8613 0.5201 0.047 Uiso 1 1 calc R . .
C16 C 0.0738(5) 0.78452(16) 0.42153(19) 0.0347(7) Uani 1 1 d . . .
H16A H -0.0657 0.7555 0.4193 0.042 Uiso 1 1 calc R . .
H16B H 0.1152 0.7908 0.3617 0.042 Uiso 1 1 calc R . .
Cl1 Cl 0.23561(11) 0.43628(4) 0.56976(5) 0.0366(2) Uani 1 1 d . . .
F1 F 0.0879(3) 0.59820(10) 0.19720(10) 0.0546(6) Uani 1 1 d . . .
F2 F -0.0186(3) 0.48194(11) 0.23409(11) 0.0590(6) Uani 1 1 d . . .
F3 F 0.2959(3) 0.49722(11) 0.19019(10) 0.0568(5) Uani 1 1 d . . .
N1 N 0.3262(3) 0.48497(12) 0.37713(13) 0.0225(5) Uani 1 1 d . . .
O1 O 0.3476(3) 0.59967(10) 0.50249(11) 0.0256(4) Uani 1 1 d . . .
Ti1 Ti 0.5000 0.5000 0.5000 0.02353(19) Uani 1 2 d S . .

loop_
_atom_site_aniso_label
_atom_site_aniso_U_11
_atom_site_aniso_U_22
_atom_site_aniso_U_33
_atom_site_aniso_U_23
_atom_site_aniso_U_13
_atom_site_aniso_U_12
C1 0.0300(16) 0.0176(15) 0.0219(15) -0.0015(12) -0.0019(12) 0.0006(12)
C2 0.0315(16) 0.0284(17) 0.0316(17) -0.0017(14) 0.0026(13) 0.0021(14)
C3 0.0444(19) 0.0359(19) 0.0357(19) -0.0066(15) 0.0053(15) 0.0126(16)
C4 0.060(2) 0.0210(17) 0.0371(19) -0.0050(14) -0.0086(17) 0.0048(16)
C5 0.0391(19) 0.0299(18) 0.0384(19) -0.0028(15) -0.0012(15) -0.0097(15)
C6 0.0335(17) 0.0279(17) 0.0321(17) -0.0022(14) 0.0012(13) -0.0016(14)
C7 0.0462(19) 0.0277(17) 0.0276(17) 0.0027(14) -0.0017(15) 0.0058(15)
C8 0.0234(15) 0.0283(17) 0.0205(15) 0.0009(13) 0.0027(12) -0.0008(12)
C9 0.0326(16) 0.0211(15) 0.0216(16) 0.0046(12) 0.0056(12) 0.0003(12)
C10 0.0195(14) 0.0219(15) 0.0295(17) 0.0033(13) 0.0048(12) -0.0021(12)
C11 0.0277(15) 0.0224(16) 0.0236(15) -0.0014(12) 0.0037(12) 0.0031(12)
C12 0.0308(17) 0.0269(17) 0.0412(19) -0.0029(14) -0.0004(14) 0.0001(13)
C13 0.046(2) 0.0273(18) 0.062(2) -0.0106(16) 0.0007(17) -0.0044(15)
C14 0.070(2) 0.0221(18) 0.051(2) -0.0030(16) 0.0073(18) 0.0046(16)
C15 0.048(2) 0.0304(18) 0.0390(19) -0.0016(15) -0.0003(15) 0.0173(15)
C16 0.0341(17) 0.0312(18) 0.0384(19) 0.0000(14) 0.0000(14) 0.0068(14)
Cl1 0.0281(4) 0.0381(5) 0.0442(5) 0.0090(4) 0.0058(3) -0.0060(3)
F1 0.0972(15) 0.0333(11) 0.0296(10) 0.0024(8) -0.0168(10) 0.0172(10)
F2 0.0669(13) 0.0616(14) 0.0441(12) 0.0021(10) -0.0228(10) -0.0219(11)
F3 0.0860(15) 0.0597(13) 0.0249(10) -0.0030(9) 0.0067(10) 0.0239(11)
N1 0.0232(12) 0.0190(13) 0.0256(13) -0.0007(10) 0.0029(10) -0.0002(10)
O1 0.0298(11) 0.0224(11) 0.0240(10) 0.0003(8) -0.0014(8) 0.0036(8)
Ti1 0.0225(4) 0.0227(4) 0.0253(4) 0.0021(3) 0.0006(3) 0.0004(3)

loop_
_atom_type_symbol
_atom_type_description
_atom_type_scat_dispersion_real
_atom_type_scat_dispersion_imag
_atom_type_scat_source
C C 0.0033 0.0016 'International Tables Vol C Tables 4.2.6.8 and 6.1.1.4'
H H 0.0000 0.0000 'International Tables Vol C Tables 4.2.6.8 and 6.1.1.4'
N N 0.0061 0.0033 'International Tables Vol C Tables 4.2.6.8 and 6.1.1.4'
O O 0.0106 0.0060 'International Tables Vol C Tables 4.2.6.8 and 6.1.1.4'
F F 0.0171 0.0103 'International Tables Vol C Tables 4.2.6.8 and 6.1.1.4'
Ti Ti 0.2776 0.4457 'International Tables Vol C Tables 4.2.6.8 and 6.1.1.4'
Cl Cl 0.1484 0.1585 'International Tables Vol C Tables 4.2.6.8 and 6.1.1.4'

loop_
_geom_angle_atom_site_label_1
_geom_angle_atom_site_label_2
_geom_angle_atom_site_label_3
_geom_angle
_geom_angle_site_symmetry_1
_geom_angle_site_symmetry_3
_geom_angle_publ_flag
C2 C1 C6 121.1(3) . . ?
C2 C1 N1 119.3(2) . . ?
C6 C1 N1 119.4(2) . . ?
C1 C2 C3 119.0(3) . . ?
C1 C2 H2 120.5 . . ?
C3 C2 H2 120.5 . . ?
C4 C3 C2 120.4(3) . . ?
C4 C3 H3 119.8 . . ?
C2 C3 H3 119.8 . . ?
C5 C4 C3 119.8(3) . . ?
C5 C4 H4 120.1 . . ?
C3 C4 H4 120.1 . . ?
C4 C5 C6 120.7(3) . . ?
C4 C5 H5 119.7 . . ?
C6 C5 H5 119.7 . . ?
C1 C6 C5 119.0(3) . . ?
C1 C6 H6 120.5 . . ?
C5 C6 H6 120.5 . . ?
F3 C7 F2 107.3(2) . . ?
F3 C7 F1 106.0(2) . . ?
F2 C7 F1 106.1(2) . . ?
F3 C7 C8 112.1(2) . . ?
F2 C7 C8 112.5(2) . . ?
F1 C7 C8 112.4(2) . . ?
N1 C8 C9 125.6(2) . . ?
N1 C8 C7 119.0(2) . . ?
C9 C8 C7 115.5(2) . . ?
C10 C9 C8 124.0(2) . . ?
C10 C9 H9 118.0 . . ?
C8 C9 H9 118.0 . . ?
O1 C10 C9 121.4(2) . . ?
O1 C10 C11 115.1(2) . . ?
C9 C10 C11 123.4(2) . . ?
C10 C11 C16 115.7(2) . . ?
C10 C11 C12 109.3(2) . . ?
C16 C11 C12 110.7(2) . . ?
C10 C11 H11 106.9 . . ?
C16 C11 H11 106.9 . . ?
C12 C11 H11 106.9 . . ?
C13 C12 C11 109.9(2) . . ?
C13 C12 H12A 109.7 . . ?
C11 C12 H12A 109.7 . . ?
C13 C12 H12B 109.7 . . ?
C11 C12 H12B 109.7 . . ?
H12A C12 H12B 108.2 . . ?
C14 C13 C12 111.7(2) . . ?
C14 C13 H13A 109.3 . . ?
C12 C13 H13A 109.3 . . ?
C14 C13 H13B 109.3 . . ?
C12 C13 H13B 109.3 . . ?
H13A C13 H13B 107.9 . . ?
C15 C14 C13 111.3(3) . . ?
C15 C14 H14A 109.4 . . ?
C13 C14 H14A 109.4 . . ?
C15 C14 H14B 109.4 . . ?
C13 C14 H14B 109.4 . . ?
H14A C14 H14B 108.0 . . ?
C14 C15 C16 111.3(2) . . ?
C14 C15 H15A 109.4 . . ?
C16 C15 H15A 109.4 . . ?
C14 C15 H15B 109.4 . . ?
C16 C15 H15B 109.4 . . ?
H15A C15 H15B 108.0 . . ?
C11 C16 C15 110.4(2) . . ?
C11 C16 H16A 109.6 . . ?
C15 C16 H16A 109.6 . . ?
C11 C16 H16B 109.6 . . ?
C15 C16 H16B 109.6 . . ?
H16A C16 H16B 108.1 . . ?
C8 N1 C1 121.1(2) . . ?
C8 N1 Ti1 122.99(17) . . ?
C1 N1 Ti1 115.83(15) . . ?
C10 O1 Ti1 133.20(17) . . ?
O1 Ti1 O1 180.00(10) . 3_666 ?
O1 Ti1 N1 95.65(7) . 3_666 ?
O1 Ti1 N1 84.35(7) 3_666 3_666 ?
O1 Ti1 N1 84.35(7) . . ?
O1 Ti1 N1 95.65(7) 3_666 . ?
N1 Ti1 N1 180.00(10) 3_666 . ?
O1 Ti1 Cl1 89.34(6) . 3_666 ?
O1 Ti1 Cl1 90.66(6) 3_666 3_666 ?
N1 Ti1 Cl1 92.19(6) 3_666 3_666 ?
N1 Ti1 Cl1 87.81(6) . 3_666 ?
O1 Ti1 Cl1 90.66(6) . . ?
O1 Ti1 Cl1 89.34(6) 3_666 . ?
N1 Ti1 Cl1 87.81(6) 3_666 . ?
N1 Ti1 Cl1 92.19(6) . . ?
Cl1 Ti1 Cl1 180.0 3_666 . ?

loop_
_geom_bond_atom_site_label_1
_geom_bond_atom_site_label_2
_geom_bond_distance
_geom_bond_site_symmetry_2
_geom_bond_publ_flag
C1 C2 1.378(4) . ?
C1 C6 1.382(4) . ?
C1 N1 1.454(3) . ?
C2 C3 1.388(4) . ?
C2 H2 0.9500 . ?
C3 C4 1.379(4) . ?
C3 H3 0.9500 . ?
C4 C5 1.375(4) . ?
C4 H4 0.9500 . ?
C5 C6 1.384(4) . ?
C5 H5 0.9500 . ?
C6 H6 0.9500 . ?
C7 F3 1.324(3) . ?
C7 F2 1.331(3) . ?
C7 F1 1.332(3) . ?
C7 C8 1.532(4) . ?
C8 N1 1.320(3) . ?
C8 C9 1.405(3) . ?
C9 C10 1.373(4) . ?
C9 H9 0.9500 . ?
C10 O1 1.297(3) . ?
C10 C11 1.507(3) . ?
C11 C16 1.521(4) . ?
C11 C12 1.540(4) . ?
C11 H11 1.0000 . ?
C12 C13 1.527(4) . ?
C12 H12A 0.9900 . ?
C12 H12B 0.9900 . ?
C13 C14 1.524(4) . ?
C13 H13A 0.9900 . ?
C13 H13B 0.9900 . ?
C14 C15 1.506(4) . ?
C14 H14A 0.9900 . ?
C14 H14B 0.9900 . ?
C15 C16 1.527(4) . ?
C15 H15A 0.9900 . ?
C15 H15B 0.9900 . ?
C16 H16A 0.9900 . ?
C16 H16B 0.9900 . ?
Cl1 Ti1 2.2970(7) . ?
N1 Ti1 2.133(2) . ?
O1 Ti1 1.9039(17) . ?
Ti1 O1 1.9040(17) 3_666 ?
Ti1 N1 2.132(2) 3_666 ?
Ti1 Cl1 2.2970(7) 3_666 ?

loop_
_geom_torsion_atom_site_label_1
_geom_torsion_atom_site_label_2
_geom_torsion_atom_site_label_3
_geom_torsion_atom_site_label_4
_geom_torsion
_geom_torsion_site_symmetry_1
_geom_torsion_site_symmetry_2
_geom_torsion_site_symmetry_3
_geom_torsion_site_symmetry_4
_geom_torsion_publ_flag
C6 C1 C2 C3 2.0(4) . . . . ?
N1 C1 C2 C3 177.9(2) . . . . ?
C1 C2 C3 C4 -0.2(4) . . . . ?
C2 C3 C4 C5 -1.0(4) . . . . ?
C3 C4 C5 C6 0.5(4) . . . . ?
C2 C1 C6 C5 -2.5(4) . . . . ?
N1 C1 C6 C5 -178.4(2) . . . . ?
C4 C5 C6 C1 1.2(4) . . . . ?
F3 C7 C8 N1 -57.2(3) . . . . ?
F2 C7 C8 N1 63.8(3) . . . . ?
F1 C7 C8 N1 -176.5(2) . . . . ?
F3 C7 C8 C9 123.1(3) . . . . ?
F2 C7 C8 C9 -115.9(3) . . . . ?
F1 C7 C8 C9 3.9(4) . . . . ?
N1 C8 C9 C10 -10.1(4) . . . . ?
C7 C8 C9 C10 169.5(3) . . . . ?
C8 C9 C10 O1 4.8(4) . . . . ?
C8 C9 C10 C11 -173.7(2) . . . . ?
O1 C10 C11 C16 -152.0(2) . . . . ?
C9 C10 C11 C16 26.5(4) . . . . ?
O1 C10 C11 C12 82.1(3) . . . . ?
C9 C10 C11 C12 -99.3(3) . . . . ?
C10 C11 C12 C13 -174.6(2) . . . . ?
C16 C11 C12 C13 56.7(3) . . . . ?
C11 C12 C13 C14 -55.4(3) . . . . ?
C12 C13 C14 C15 55.4(4) . . . . ?
C13 C14 C15 C16 -55.8(3) . . . . ?
C10 C11 C16 C15 177.3(2) . . . . ?
C12 C11 C16 C15 -57.6(3) . . . . ?
C14 C15 C16 C11 57.2(3) . . . . ?
C9 C8 N1 C1 174.1(2) . . . . ?
C7 C8 N1 C1 -5.5(4) . . . . ?
C9 C8 N1 Ti1 -9.3(4) . . . . ?
C7 C8 N1 Ti1 171.11(18) . . . . ?
C2 C1 N1 C8 96.5(3) . . . . ?
C6 C1 N1 C8 -87.5(3) . . . . ?
C2 C1 N1 Ti1 -80.3(3) . . . . ?
C6 C1 N1 Ti1 95.6(2) . . . . ?
C9 C10 O1 Ti1 24.7(4) . . . . ?
C11 C10 O1 Ti1 -156.65(17) . . . . ?
C10 O1 Ti1 O1 -46(10) . . . 3_666 ?
C10 O1 Ti1 N1 147.3(2) . . . 3_666 ?
C10 O1 Ti1 N1 -32.7(2) . . . . ?
C10 O1 Ti1 Cl1 55.2(2) . . . 3_666 ?
C10 O1 Ti1 Cl1 -124.8(2) . . . . ?
C8 N1 Ti1 O1 23.1(2) . . . . ?
C1 N1 Ti1 O1 -160.16(18) . . . . ?
C8 N1 Ti1 O1 -156.9(2) . . . 3_666 ?
C1 N1 Ti1 O1 19.84(18) . . . 3_666 ?
C8 N1 Ti1 N1 138(19) . . . 3_666 ?
C1 N1 Ti1 N1 -45(19) . . . 3_666 ?
C8 N1 Ti1 Cl1 -66.50(19) . . . 3_666 ?
C1 N1 Ti1 Cl1 110.28(17) . . . 3_666 ?
C8 N1 Ti1 Cl1 113.50(19) . . . . ?
C1 N1 Ti1 Cl1 -69.72(17) . . . . ?
